data_7107951
loop_
_publ_author_name
'Shuang-Yan Lin'
'Yun-Nan Guo'
'Yang Guo'
'Lang Zhao'
'Peng Zhang'
'Hongshan Ke'
'Jinkui Tang'

_publ_section_title
;
 Macrocyclic ligand encapsulating dysprosium triangles: axial ligands
 perturbed magnetic dynamics
;
_journal_name_full Chem.Commun.
_journal_page_first 6924
_journal_paper_doi 10.1039/c2cc32827e
_journal_volume 48
_journal_year 2012
_chemical_formula_sum 'C52 H85 Dy3 N10 O12 S4'
_chemical_formula_weight 1658.04
_chemical_name_systematic
;
?
;
_space_group_IT_number 14
_symmetry_cell_setting monoclinic
_symmetry_space_group_name_Hall '-P 2yn'
_symmetry_space_group_name_H-M 'P 1 21/n 1'
_atom_sites_solution_hydrogens geom
_atom_sites_solution_primary direct
_atom_sites_solution_secondary difmap
_audit_creation_method SHELXL-97
_cell_angle_alpha 90.00
_cell_angle_beta 90.316(1)
_cell_angle_gamma 90.00
_cell_formula_units_Z 4
_cell_length_a 16.9137(12)
_cell_length_b 16.8688(12)
_cell_length_c 29.163(2)
_cell_measurement_reflns_used 9890
_cell_measurement_temperature 185(2)
_cell_measurement_theta_max 25.99
_cell_measurement_theta_min 2.41
_cell_volume 8320.5(10)
_computing_cell_refinement 'Bruker SMART'
_computing_data_collection 'Bruker SMART'
_computing_data_reduction 'Bruker SAINT'
_computing_structure_refinement 'SHELXL-97 (Sheldrick, 1997)'
_computing_structure_solution 'SHELXS-97 (Sheldrick, 1990)'
_diffrn_ambient_temperature 185(2)
_diffrn_measured_fraction_theta_full 0.997
_diffrn_measured_fraction_theta_max 0.997
_diffrn_measurement_device_type 'CCD area detector'
_diffrn_measurement_method 'phi and omega scans'
_diffrn_radiation_monochromator graphite
_diffrn_radiation_source 'fine-focus sealed tube'
_diffrn_radiation_type MoK\a
_diffrn_radiation_wavelength 0.71073
_diffrn_reflns_av_R_equivalents 0.0779
_diffrn_reflns_av_sigmaI/netI 0.1011
_diffrn_reflns_limit_h_max 20
_diffrn_reflns_limit_h_min -19
_diffrn_reflns_limit_k_max 20
_diffrn_reflns_limit_k_min -16
_diffrn_reflns_limit_l_max 35
_diffrn_reflns_limit_l_min -28
_diffrn_reflns_number 44473
_diffrn_reflns_theta_full 26.02
_diffrn_reflns_theta_max 26.02
_diffrn_reflns_theta_min 1.39
_exptl_absorpt_coefficient_mu 2.815
_exptl_absorpt_correction_T_max 0.5894
_exptl_absorpt_correction_T_min 0.5396
_exptl_absorpt_correction_type multi-scan
_exptl_absorpt_process_details '(Sadabs; bruker,2000)'
_exptl_crystal_colour colourless
_exptl_crystal_density_diffrn 1.324
_exptl_crystal_density_method 'not measured'
_exptl_crystal_description block
_exptl_crystal_F_000 3300
_exptl_crystal_size_max 0.25
_exptl_crystal_size_mid 0.23
_exptl_crystal_size_min 0.21
_refine_diff_density_max 2.090
_refine_diff_density_min -2.515
_refine_diff_density_rms 0.251
_refine_ls_extinction_method none
_refine_ls_goodness_of_fit_ref 1.047
_refine_ls_hydrogen_treatment constr
_refine_ls_matrix_type full
_refine_ls_number_parameters 755
_refine_ls_number_reflns 16330
_refine_ls_number_restraints 86
_refine_ls_restrained_S_all 1.052
_refine_ls_R_factor_all 0.1408
_refine_ls_R_factor_gt 0.0805
_refine_ls_shift/su_max 0.013
_refine_ls_shift/su_mean 0.000
_refine_ls_structure_factor_coef Fsqd
_refine_ls_weighting_details 'calc w=1/[\s^2^(Fo^2^)+(0.1137P)^2^+110.7617P] where P=(Fo^2^+2Fc^2^)/3'
_refine_ls_weighting_scheme calc
_refine_ls_wR_factor_gt 0.2235
_refine_ls_wR_factor_ref 0.2584
_reflns_number_gt 9278
_reflns_number_total 16330
_reflns_threshold_expression >2sigma(I)
_cod_data_source_file c2cc32827e.txt
_cod_data_source_block 2
_cod_original_cell_volume 8320.6(10)
_cod_original_sg_symbol_H-M P2(1)/n
_cod_database_code 7107951

loop_
_symmetry_equiv_pos_as_xyz
'x, y, z'
'-x+1/2, y+1/2, -z+1/2'
'-x, -y, -z'
'x-1/2, -y-1/2, z-1/2'

loop_
_atom_site_label
_atom_site_type_symbol
_atom_site_fract_x
_atom_site_fract_y
_atom_site_fract_z
_atom_site_U_iso_or_equiv
_atom_site_adp_type
_atom_site_occupancy
_atom_site_symmetry_multiplicity
_atom_site_calc_flag
_atom_site_refinement_flags
_atom_site_disorder_assembly
_atom_site_disorder_group
Dy1 Dy 0.37570(3) 0.24650(4) 0.13998(2) 0.02926(19) Uani 1 1 d . A .
Dy2 Dy 0.58032(3) 0.24114(4) 0.16435(2) 0.02893(19) Uani 1 1 d . A .
Dy3 Dy 0.44205(3) 0.23783(4) 0.25453(2) 0.03010(19) Uani 1 1 d . A .
N1 N 0.6739(6) 0.2599(8) 0.0977(4) 0.043(3) Uani 1 1 d . . .
H1 H 0.6719 0.2133 0.0806 0.051 Uiso 1 1 calc R . .
N2 N 0.7222(7) 0.2223(8) 0.1867(4) 0.045(3) Uani 1 1 d . . .
H2 H 0.7376 0.2686 0.2016 0.053 Uiso 1 1 calc R . .
N3 N 0.4952(6) 0.2518(7) 0.3361(4) 0.035(3) Uani 1 1 d . . .
H3 H 0.5172 0.2033 0.3444 0.043 Uiso 1 1 calc R . .
N4 N 0.3368(6) 0.2215(8) 0.3136(4) 0.042(3) Uani 1 1 d . . .
H4 H 0.3073 0.2680 0.3128 0.050 Uiso 1 1 calc R . .
N5 N 0.2288(6) 0.2661(8) 0.1256(4) 0.041(3) Uani 1 1 d . . .
H5 H 0.2040 0.2184 0.1325 0.049 Uiso 1 1 calc R . .
N6 N 0.3387(6) 0.2352(8) 0.0575(4) 0.041(3) Uani 1 1 d . . .
H6 H 0.3535 0.2830 0.0442 0.049 Uiso 1 1 calc R . .
N7 N 0.6057(7) 0.1058(8) 0.1373(4) 0.043(3) Uani 1 1 d . . .
N8 N 0.4656(7) 0.1030(9) 0.2820(5) 0.050(3) Uani 1 1 d . . .
N9 N 0.3656(7) 0.3838(8) 0.1155(4) 0.044(3) Uani 1 1 d . . .
N10 N 0.4075(8) 0.3710(9) 0.2756(5) 0.050(4) Uani 1 1 d . . .
O1 O 0.4982(5) 0.2463(5) 0.0988(3) 0.029(2) Uani 1 1 d . . .
O2 O 0.5811(5) 0.2382(6) 0.2470(3) 0.035(2) Uani 1 1 d . . .
O3 O 0.3180(5) 0.2409(5) 0.2143(3) 0.032(2) Uani 1 1 d . . .
O4 O 0.4667(5) 0.3123(5) 0.1871(3) 0.028(2) Uani 1 1 d . . .
H4B H 0.4676 0.3715 0.1883 0.033 Uiso 1 1 calc R A .
O5 O 0.4660(5) 0.1702(5) 0.1850(3) 0.029(2) Uani 1 1 d . . .
H5B H 0.4651 0.1110 0.1837 0.034 Uiso 1 1 calc R A .
O6 O 0.6265(6) 0.3740(7) 0.1748(4) 0.052(3) Uani 1 1 d . . .
O7 O 0.3267(5) 0.1142(6) 0.1339(3) 0.041(2) Uani 1 1 d . . .
O8 O 0.7688(8) 0.3951(10) 0.2130(5) 0.086(5) Uani 1 1 d . . .
H8 H 0.7800 0.4323 0.1951 0.129 Uiso 1 1 calc R . .
O9 O 0.4215(8) 1.0035(7) 0.1717(5) 0.067(4) Uani 1 1 d D . .
H9 H 0.4391 0.9808 0.1483 0.101 Uiso 1 1 calc R . .
O10 O 0.6583(10) -0.0258(14) 0.3555(7) 0.130(7) Uani 1 1 d D . .
H10 H 0.6092 -0.0233 0.3510 0.194 Uiso 1 1 calc R . .
O11 O 0.5178(11) 0.4892(10) 0.1838(7) 0.122(6) Uani 1 1 d . . .
O12 O 0.1679(8) 0.0859(10) 0.1327(7) 0.110(6) Uani 1 1 d . . .
S1 S 0.5645(5) -0.0418(5) 0.1029(3) 0.127(3) Uani 1 1 d . . .
S2 S 0.4693(3) -0.0204(4) 0.3453(2) 0.092(2) Uani 1 1 d . . .
C1 C 0.5134(5) 0.2473(6) 0.0514(3) 0.0064(18) Uani 1 1 d U . .
C2 C 0.4646(7) 0.2118(8) 0.0210(5) 0.032(3) Uani 1 1 d . . .
C3 C 0.4816(7) 0.2128(10) -0.0253(5) 0.038(4) Uani 1 1 d . . .
H3A H 0.4471 0.1859 -0.0459 0.046 Uiso 1 1 calc R . .
C4 C 0.5461(8) 0.2512(9) -0.0425(5) 0.038(3) Uani 1 1 d . . .
C5 C 0.5967(8) 0.2883(9) -0.0109(5) 0.039(4) Uani 1 1 d . . .
H5A H 0.6423 0.3154 -0.0214 0.047 Uiso 1 1 calc R . .
C6 C 0.5809(8) 0.2855(9) 0.0352(5) 0.035(3) Uani 1 1 d . . .
C7 C 0.5627(9) 0.2525(11) -0.0952(6) 0.054(5) Uani 1 1 d . . .
H7A H 0.5490 0.2010 -0.1086 0.080 Uiso 1 1 calc R . .
H7B H 0.6189 0.2634 -0.1004 0.080 Uiso 1 1 calc R . .
H7C H 0.5307 0.2940 -0.1098 0.080 Uiso 1 1 calc R . .
C8 C 0.6395(9) 0.3222(10) 0.0687(5) 0.045(4) Uani 1 1 d . . .
H8A H 0.6820 0.3495 0.0516 0.054 Uiso 1 1 calc R . .
H8B H 0.6124 0.3618 0.0881 0.054 Uiso 1 1 calc R . .
C9 C 0.7579(8) 0.2709(13) 0.1116(5) 0.060(5) Uani 1 1 d . . .
H9A H 0.7636 0.3251 0.1251 0.072 Uiso 1 1 calc R . .
C10 C 0.8169(10) 0.2630(14) 0.0722(6) 0.080(7) Uani 1 1 d . . .
H10A H 0.8112 0.2099 0.0581 0.096 Uiso 1 1 calc R . .
H10B H 0.8043 0.3030 0.0484 0.096 Uiso 1 1 calc R . .
C11 C 0.9028(10) 0.2742(17) 0.0879(8) 0.098(9) Uani 1 1 d . . .
H11A H 0.9390 0.2678 0.0616 0.117 Uiso 1 1 calc R . .
H11B H 0.9101 0.3280 0.1008 0.117 Uiso 1 1 calc R . .
C12 C 0.9204(9) 0.2137(17) 0.1234(6) 0.088(8) Uani 1 1 d . . .
H12A H 0.9755 0.2206 0.1342 0.106 Uiso 1 1 calc R . .
H12B H 0.9161 0.1603 0.1095 0.106 Uiso 1 1 calc R . .
C13 C 0.8654(9) 0.2182(15) 0.1643(6) 0.074(6) Uani 1 1 d . . .
H13A H 0.8731 0.2694 0.1803 0.089 Uiso 1 1 calc R . .
H13B H 0.8780 0.1749 0.1861 0.089 Uiso 1 1 calc R . .
C14 C 0.7787(8) 0.2108(12) 0.1482(5) 0.053(5) Uani 1 1 d . . .
H14 H 0.7706 0.1565 0.1352 0.064 Uiso 1 1 calc R . .
C15 C 0.7242(8) 0.1590(10) 0.2217(5) 0.043(4) Uani 1 1 d . . .
H15A H 0.7759 0.1317 0.2209 0.052 Uiso 1 1 calc R . .
H15B H 0.6823 0.1195 0.2151 0.052 Uiso 1 1 calc R . .
C16 C 0.7115(8) 0.1945(10) 0.2679(5) 0.040(4) Uani 1 1 d . . .
C17 C 0.7738(9) 0.1914(12) 0.2990(5) 0.056(5) Uani 1 1 d . . .
H17 H 0.8195 0.1610 0.2921 0.068 Uiso 1 1 calc R . .
C18 C 0.7695(8) 0.2333(12) 0.3409(5) 0.059(5) Uani 1 1 d . . .
C19 C 0.6985(9) 0.2691(11) 0.3518(6) 0.055(5) Uani 1 1 d . . .
H19 H 0.6923 0.2930 0.3811 0.067 Uiso 1 1 calc R . .
C20 C 0.6418(5) 0.2352(6) 0.2782(3) 0.0085(19) Uani 1 1 d U . .
C21 C 0.8395(10) 0.2352(10) 0.3718(6) 0.055(4) Uani 1 1 d U . .
H21A H 0.8259 0.2629 0.4002 0.082 Uiso 1 1 calc R . .
H21B H 0.8829 0.2630 0.3566 0.082 Uiso 1 1 calc R . .
H21C H 0.8559 0.1808 0.3789 0.082 Uiso 1 1 calc R . .
C22 C 0.6366(9) 0.2707(10) 0.3210(6) 0.051(4) Uani 1 1 d U . .
C23 C 0.5612(8) 0.3118(10) 0.3351(5) 0.049(4) Uani 1 1 d . . .
H23A H 0.5680 0.3360 0.3658 0.059 Uiso 1 1 calc R . .
H23B H 0.5483 0.3545 0.3130 0.059 Uiso 1 1 calc R . .
C24 C 0.4339(8) 0.2706(12) 0.3697(5) 0.050(5) Uani 1 1 d . . .
H24 H 0.4150 0.3260 0.3644 0.061 Uiso 1 1 calc R . .
C25 C 0.4593(9) 0.2618(14) 0.4194(6) 0.078(7) Uani 1 1 d . . .
H25A H 0.5053 0.2967 0.4252 0.094 Uiso 1 1 calc R . .
H25B H 0.4764 0.2065 0.4248 0.094 Uiso 1 1 calc R . .
C26 C 0.3942(10) 0.2824(16) 0.4535(7) 0.090(8) Uani 1 1 d . . .
H26A H 0.3770 0.3380 0.4493 0.108 Uiso 1 1 calc R . .
H26B H 0.4138 0.2759 0.4854 0.108 Uiso 1 1 calc R . .
C27 C 0.3252(10) 0.2259(15) 0.4443(6) 0.077(7) Uani 1 1 d . . .
H27A H 0.2810 0.2389 0.4651 0.093 Uiso 1 1 calc R . .
H27B H 0.3421 0.1708 0.4509 0.093 Uiso 1 1 calc R . .
C28 C 0.2964(10) 0.2317(13) 0.3938(6) 0.071(6) Uani 1 1 d . . .
H28A H 0.2525 0.1938 0.3886 0.085 Uiso 1 1 calc R . .
H28B H 0.2765 0.2858 0.3876 0.085 Uiso 1 1 calc R . .
C29 C 0.3647(7) 0.2126(12) 0.3615(5) 0.048(4) Uani 1 1 d . . .
H29 H 0.3830 0.1570 0.3668 0.058 Uiso 1 1 calc R . .
C30 C 0.2821(8) 0.1571(10) 0.2976(5) 0.046(4) Uani 1 1 d . . .
H30A H 0.2571 0.1303 0.3241 0.056 Uiso 1 1 calc R . .
H30B H 0.3110 0.1171 0.2793 0.056 Uiso 1 1 calc R . .
C31 C 0.2194(7) 0.1997(9) 0.2679(4) 0.036(3) Uani 1 1 d . . .
C32 C 0.1413(8) 0.1993(9) 0.2817(5) 0.041(4) Uani 1 1 d . . .
H32 H 0.1273 0.1708 0.3085 0.049 Uiso 1 1 calc R . .
C33 C 0.0847(8) 0.2380(9) 0.2581(5) 0.039(4) Uani 1 1 d . . .
C34 C 0.1042(8) 0.2793(10) 0.2199(6) 0.048(4) Uani 1 1 d . . .
H34 H 0.0645 0.3070 0.2032 0.058 Uiso 1 1 calc R . .
C35 C 0.1839(8) 0.2810(9) 0.2049(5) 0.038(4) Uani 1 1 d . . .
C36 C 0.2409(6) 0.2404(6) 0.2287(3) 0.014(2) Uani 1 1 d U . .
C37 C -0.0036(9) 0.2414(12) 0.2739(6) 0.061(5) Uani 1 1 d . . .
H37A H -0.0167 0.1925 0.2904 0.091 Uiso 1 1 calc R . .
H37B H -0.0382 0.2466 0.2470 0.091 Uiso 1 1 calc R . .
H37C H -0.0111 0.2870 0.2942 0.091 Uiso 1 1 calc R . .
C38 C 0.2044(8) 0.3246(9) 0.1616(5) 0.044(4) Uani 1 1 d . . .
H38A H 0.1581 0.3553 0.1507 0.053 Uiso 1 1 calc R . .
H38B H 0.2482 0.3622 0.1677 0.053 Uiso 1 1 calc R . .
C39 C 0.2081(8) 0.2856(12) 0.0778(5) 0.056(5) Uani 1 1 d . . .
H39 H 0.2263 0.3406 0.0708 0.068 Uiso 1 1 calc R . .
C40 C 0.1201(9) 0.2797(16) 0.0685(6) 0.087(8) Uani 1 1 d . . .
H40A H 0.1020 0.2250 0.0748 0.104 Uiso 1 1 calc R . .
H40B H 0.0916 0.3160 0.0893 0.104 Uiso 1 1 calc R . .
C41 C 0.1013(13) 0.3009(16) 0.0198(8) 0.097(7) Uani 1 1 d U . .
H41A H 0.0439 0.2946 0.0141 0.116 Uiso 1 1 calc R . .
H41B H 0.1156 0.3569 0.0141 0.116 Uiso 1 1 calc R . .
C42 C 0.1460(14) 0.2490(15) -0.0114(9) 0.096(7) Uani 1 1 d U . .
H42A H 0.1357 0.2658 -0.0434 0.115 Uiso 1 1 calc R . .
H42B H 0.1265 0.1939 -0.0081 0.115 Uiso 1 1 calc R . .
C43 C 0.2338(12) 0.2501(13) -0.0027(7) 0.075(6) Uani 1 1 d U . .
H43A H 0.2546 0.3038 -0.0090 0.090 Uiso 1 1 calc R . .
H43B H 0.2600 0.2125 -0.0238 0.090 Uiso 1 1 calc R . .
C44 C 0.2539(8) 0.2269(13) 0.0478(5) 0.058(5) Uani 1 1 d . . .
H44 H 0.2362 0.1714 0.0542 0.069 Uiso 1 1 calc R . .
C45 C 0.3901(8) 0.1748(9) 0.0367(5) 0.037(3) Uani 1 1 d . . .
H45A H 0.3626 0.1499 0.0103 0.045 Uiso 1 1 calc R . .
H45B H 0.4021 0.1329 0.0595 0.045 Uiso 1 1 calc R . .
C46 C 0.5910(10) 0.0448(11) 0.1239(6) 0.055(5) Uani 1 1 d . . .
C47 C 0.4683(9) 0.0499(12) 0.3070(6) 0.053(4) Uani 1 1 d . . .
C48 C 0.3574(12) 0.4466(12) 0.1064(6) 0.065(5) Uani 1 1 d . . .
C51 C 0.7828(15) 0.4210(15) 0.2613(8) 0.107(8) Uani 1 1 d U . .
H51A H 0.8369 0.4411 0.2645 0.160 Uiso 1 1 calc R . .
H51B H 0.7754 0.3759 0.2820 0.160 Uiso 1 1 calc R . .
H51C H 0.7453 0.4631 0.2692 0.160 Uiso 1 1 calc R . .
C52 C 0.3876(12) 0.9458(11) 0.2019(7) 0.082(6) Uani 1 1 d DU . .
H52A H 0.4271 0.9051 0.2091 0.123 Uiso 1 1 calc R . .
H52B H 0.3418 0.9211 0.1869 0.123 Uiso 1 1 calc R . .
H52C H 0.3708 0.9718 0.2303 0.123 Uiso 1 1 calc R . .
C53 C 0.683(2) 0.0402(19) 0.3836(13) 0.197(17) Uani 1 1 d DU . .
H53A H 0.7115 0.0205 0.4106 0.296 Uiso 1 1 calc R . .
H53B H 0.6366 0.0704 0.3933 0.296 Uiso 1 1 calc R . .
H53C H 0.7180 0.0747 0.3658 0.296 Uiso 1 1 calc R . .
S3 S 0.3368(7) 0.5387(5) 0.0903(3) 0.154(3) Uani 1 1 d U . .
S4 S 0.4496(9) 0.5379(8) 0.2908(5) 0.102(4) Uani 0.50 1 d PU A 1
S4' S 0.3269(9) 0.5063(9) 0.2502(6) 0.118(5) Uani 0.50 1 d PU B 2
C49 C 0.424(3) 0.443(3) 0.2811(13) 0.060(11) Uani 0.50 1 d P A 1
C49' C 0.372(2) 0.423(3) 0.2666(15) 0.059(11) Uani 0.50 1 d P B 2

loop_
_atom_site_aniso_label
_atom_site_aniso_U_11
_atom_site_aniso_U_22
_atom_site_aniso_U_33
_atom_site_aniso_U_23
_atom_site_aniso_U_13
_atom_site_aniso_U_12
Dy1 0.0208(3) 0.0395(4) 0.0274(3) 0.0035(3) -0.0007(2) -0.0022(3)
Dy2 0.0196(3) 0.0415(4) 0.0257(3) -0.0028(3) 0.0011(2) -0.0040(3)
Dy3 0.0196(3) 0.0447(4) 0.0260(3) -0.0006(3) 0.0010(2) -0.0001(3)
N1 0.027(6) 0.080(10) 0.021(6) -0.001(6) -0.004(5) -0.003(6)
N2 0.037(6) 0.073(10) 0.024(6) -0.008(6) 0.007(5) -0.006(6)
N3 0.020(5) 0.055(8) 0.031(6) -0.007(6) 0.000(4) -0.005(5)
N4 0.023(5) 0.076(10) 0.026(6) 0.005(6) 0.002(5) -0.007(6)
N5 0.009(5) 0.071(9) 0.043(7) 0.012(7) -0.002(5) 0.002(5)
N6 0.030(6) 0.059(9) 0.034(7) 0.004(6) -0.004(5) -0.001(6)
N7 0.030(6) 0.054(9) 0.044(8) -0.010(7) -0.006(6) -0.004(6)
N8 0.045(8) 0.059(10) 0.046(9) 0.006(7) 0.003(6) 0.014(7)
N9 0.043(7) 0.036(8) 0.052(9) 0.008(6) -0.005(6) 0.005(6)
N10 0.051(8) 0.052(10) 0.047(9) -0.004(7) 0.014(7) 0.022(8)
O1 0.024(4) 0.039(6) 0.024(5) 0.000(4) 0.001(4) 0.000(4)
O2 0.016(4) 0.057(7) 0.032(5) -0.001(5) 0.007(4) 0.005(4)
O3 0.020(4) 0.048(6) 0.027(5) 0.004(4) -0.009(4) -0.003(4)
O4 0.024(4) 0.024(5) 0.036(5) -0.001(4) 0.005(4) -0.004(4)
O5 0.026(4) 0.027(5) 0.033(5) 0.000(4) 0.001(4) -0.001(4)
O6 0.039(6) 0.066(8) 0.050(7) -0.010(6) 0.004(5) -0.023(5)
O7 0.031(5) 0.056(7) 0.034(6) 0.005(5) -0.001(4) -0.009(5)
O8 0.064(8) 0.126(14) 0.068(10) -0.006(9) -0.009(7) -0.038(9)
O9 0.063(8) 0.062(8) 0.077(10) 0.021(7) 0.012(7) 0.001(7)
O10 0.087(12) 0.19(2) 0.111(15) -0.025(14) -0.001(11) 0.052(13)
O11 0.128(15) 0.090(13) 0.148(17) 0.015(11) 0.015(12) -0.012(11)
O12 0.049(8) 0.099(12) 0.181(18) 0.003(12) 0.003(9) -0.009(8)
S1 0.124(6) 0.097(5) 0.160(8) -0.067(5) 0.036(5) -0.034(5)
S2 0.074(3) 0.089(4) 0.113(5) 0.050(4) -0.007(3) -0.015(3)
C1 0.007(2) 0.006(2) 0.006(2) 0.0004(10) 0.0000(10) 0.0001(10)
C2 0.025(6) 0.032(8) 0.039(8) 0.001(6) 0.000(6) 0.004(6)
C3 0.024(6) 0.061(10) 0.031(8) 0.001(7) 0.004(6) -0.003(7)
C4 0.034(7) 0.052(10) 0.030(7) 0.012(7) 0.002(6) 0.008(7)
C5 0.022(6) 0.063(10) 0.033(8) 0.001(7) 0.009(6) 0.001(7)
C6 0.030(7) 0.047(9) 0.029(8) -0.003(6) 0.003(6) -0.001(6)
C7 0.033(8) 0.084(14) 0.044(9) 0.010(9) 0.011(7) 0.006(8)
C8 0.041(8) 0.060(11) 0.032(8) 0.004(7) -0.003(7) -0.015(8)
C9 0.030(7) 0.123(17) 0.027(8) -0.004(9) 0.010(6) -0.018(9)
C10 0.039(9) 0.16(2) 0.041(10) -0.011(12) 0.020(8) -0.014(11)
C11 0.032(9) 0.20(3) 0.063(14) -0.020(16) 0.012(9) -0.022(13)
C12 0.027(8) 0.20(3) 0.040(11) -0.017(14) 0.000(8) 0.005(12)
C13 0.036(9) 0.14(2) 0.045(11) -0.009(12) -0.005(8) 0.002(11)
C14 0.025(7) 0.104(15) 0.031(9) 0.002(9) -0.002(6) 0.001(8)
C15 0.028(7) 0.064(11) 0.037(9) -0.003(8) -0.002(6) 0.004(7)
C16 0.026(7) 0.071(11) 0.022(7) 0.002(7) 0.004(6) -0.013(7)
C17 0.033(8) 0.103(15) 0.034(9) -0.006(9) -0.007(7) 0.010(9)
C18 0.020(7) 0.126(17) 0.031(8) -0.010(9) 0.007(6) -0.008(8)
C19 0.027(7) 0.085(14) 0.054(10) -0.018(9) 0.003(7) -0.006(8)
C20 0.008(2) 0.009(2) 0.008(2) 0.0000(10) 0.0003(10) -0.0004(10)
C21 0.055(4) 0.055(4) 0.055(4) -0.0003(10) -0.0004(10) 0.0003(10)
C22 0.037(6) 0.065(8) 0.050(7) -0.012(6) 0.006(6) -0.008(6)
C23 0.039(8) 0.071(12) 0.036(9) -0.011(8) -0.005(7) 0.005(8)
C24 0.024(7) 0.100(14) 0.027(8) -0.014(8) 0.008(6) -0.013(8)
C25 0.022(7) 0.18(2) 0.033(9) 0.001(12) -0.009(6) -0.011(10)
C26 0.043(10) 0.18(2) 0.053(12) 0.010(14) 0.008(9) -0.027(13)
C27 0.041(9) 0.16(2) 0.031(9) 0.002(11) 0.000(8) -0.010(11)
C28 0.044(9) 0.112(17) 0.057(12) -0.010(11) 0.022(9) -0.015(10)
C29 0.018(6) 0.099(14) 0.028(8) 0.001(8) -0.003(6) -0.001(7)
C30 0.024(7) 0.070(12) 0.045(10) 0.001(8) 0.007(7) -0.003(7)
C31 0.024(6) 0.064(10) 0.020(7) -0.008(7) 0.000(5) -0.013(7)
C32 0.030(7) 0.052(10) 0.041(9) -0.011(7) 0.008(6) -0.011(7)
C33 0.022(6) 0.062(11) 0.033(8) -0.003(7) 0.004(6) -0.008(7)
C34 0.019(6) 0.061(11) 0.065(11) -0.016(9) 0.009(7) 0.012(7)
C35 0.025(7) 0.058(10) 0.030(8) -0.009(7) 0.000(6) 0.000(7)
C36 0.018(4) 0.017(5) 0.006(4) -0.007(4) 0.000(4) -0.007(4)
C37 0.033(8) 0.103(16) 0.046(10) -0.016(10) 0.004(7) 0.007(9)
C38 0.032(7) 0.049(10) 0.052(10) 0.011(8) -0.002(7) 0.014(7)
C39 0.029(7) 0.101(15) 0.039(9) 0.026(9) -0.002(7) 0.002(9)
C40 0.019(7) 0.19(2) 0.049(11) 0.024(13) -0.006(7) 0.020(11)
C41 0.078(10) 0.119(11) 0.093(11) 0.009(9) -0.004(8) 0.009(8)
C42 0.083(10) 0.121(11) 0.084(10) -0.003(8) -0.007(8) -0.002(8)
C43 0.065(8) 0.106(10) 0.054(8) 0.006(8) 0.002(7) 0.002(8)
C44 0.014(6) 0.123(16) 0.036(9) 0.005(9) -0.003(6) -0.001(8)
C45 0.034(7) 0.052(10) 0.026(8) -0.006(7) -0.004(6) -0.009(7)
C46 0.050(10) 0.054(12) 0.062(12) -0.018(9) 0.002(9) -0.005(9)
C47 0.044(9) 0.073(13) 0.043(10) 0.003(9) -0.015(8) -0.004(9)
C48 0.085(14) 0.050(12) 0.059(12) 0.003(9) 0.024(10) -0.017(11)
C51 0.117(11) 0.103(11) 0.100(11) -0.016(9) 0.001(9) -0.017(9)
C52 0.085(9) 0.084(10) 0.077(9) 0.025(8) -0.005(8) 0.000(8)
C53 0.191(19) 0.194(19) 0.207(19) -0.004(10) 0.002(10) -0.013(10)
S3 0.217(7) 0.088(5) 0.157(7) 0.040(5) 0.068(6) 0.026(5)
S4 0.117(8) 0.086(7) 0.103(8) -0.010(6) 0.023(6) 0.004(6)
S4' 0.118(8) 0.105(8) 0.133(9) 0.034(7) 0.027(7) 0.029(7)
C49 0.07(3) 0.07(3) 0.05(2) 0.009(19) 0.02(2) 0.04(2)
C49' 0.05(2) 0.06(3) 0.07(3) 0.00(2) 0.04(2) 0.01(2)

loop_
_atom_type_symbol
_atom_type_description
_atom_type_scat_dispersion_real
_atom_type_scat_dispersion_imag
_atom_type_scat_source
C C 0.0033 0.0016 'International Tables Vol C Tables 4.2.6.8 and 6.1.1.4'
H H 0.0000 0.0000 'International Tables Vol C Tables 4.2.6.8 and 6.1.1.4'
N N 0.0061 0.0033 'International Tables Vol C Tables 4.2.6.8 and 6.1.1.4'
O O 0.0106 0.0060 'International Tables Vol C Tables 4.2.6.8 and 6.1.1.4'
S S 0.1246 0.1234 'International Tables Vol C Tables 4.2.6.8 and 6.1.1.4'
Dy Dy -0.1892 4.4098 'International Tables Vol C Tables 4.2.6.8 and 6.1.1.4'

loop_
_geom_angle_atom_site_label_1
_geom_angle_atom_site_label_2
_geom_angle_atom_site_label_3
_geom_angle
O4 Dy1 O3 75.8(3)
O4 Dy1 O5 61.0(3)
O3 Dy1 O5 75.1(3)
O4 Dy1 O7 135.6(3)
O3 Dy1 O7 83.5(3)
O5 Dy1 O7 75.9(3)
O4 Dy1 O1 74.2(3)
O3 Dy1 O1 144.5(3)
O5 Dy1 O1 73.9(3)
O7 Dy1 O1 105.2(3)
O4 Dy1 N9 76.4(4)
O3 Dy1 N9 106.1(4)
O5 Dy1 N9 136.1(4)
O7 Dy1 N9 147.8(4)
O1 Dy1 N9 85.0(4)
O4 Dy1 N6 140.0(3)
O3 Dy1 N6 140.7(3)
O5 Dy1 N6 130.3(3)
O7 Dy1 N6 76.8(4)
O1 Dy1 N6 74.3(3)
N9 Dy1 N6 76.8(4)
O4 Dy1 N5 132.5(4)
O3 Dy1 N5 75.5(3)
O5 Dy1 N5 141.7(3)
O7 Dy1 N5 76.8(4)
O1 Dy1 N5 139.8(3)
N9 Dy1 N5 76.1(4)
N6 Dy1 N5 67.0(4)
O4 Dy1 Dy3 42.0(2)
O3 Dy1 Dy3 42.75(19)
O5 Dy1 Dy3 41.9(2)
O7 Dy1 Dy3 98.1(2)
O1 Dy1 Dy3 101.7(2)
N9 Dy1 Dy3 109.9(3)
N6 Dy1 Dy3 172.1(3)
N5 Dy1 Dy3 118.0(3)
O4 Dy1 Dy2 41.6(2)
O3 Dy1 Dy2 102.81(19)
O5 Dy1 Dy2 41.5(2)
O7 Dy1 Dy2 109.3(2)
O1 Dy1 Dy2 41.7(2)
N9 Dy1 Dy2 98.7(3)
N6 Dy1 Dy2 115.7(3)
N5 Dy1 Dy2 173.6(3)
Dy3 Dy1 Dy2 60.071(16)
O5 Dy2 O1 75.2(3)
O5 Dy2 O4 61.1(3)
O1 Dy2 O4 74.5(3)
O5 Dy2 O6 135.3(3)
O1 Dy2 O6 105.0(3)
O4 Dy2 O6 75.7(3)
O5 Dy2 O2 74.6(3)
O1 Dy2 O2 144.2(3)
O4 Dy2 O2 74.3(3)
O6 Dy2 O2 83.8(3)
O5 Dy2 N7 75.8(3)
O1 Dy2 N7 82.9(4)
O4 Dy2 N7 135.0(3)
O6 Dy2 N7 148.7(4)
O2 Dy2 N7 107.6(4)
O5 Dy2 N2 131.0(4)
O1 Dy2 N2 140.8(3)
O4 Dy2 N2 140.4(4)
O6 Dy2 N2 76.9(4)
O2 Dy2 N2 74.8(3)
N7 Dy2 N2 78.2(4)
O5 Dy2 N1 141.0(3)
O1 Dy2 N1 75.0(3)
O4 Dy2 N1 131.6(4)
O6 Dy2 N1 77.1(4)
O2 Dy2 N1 140.4(3)
N7 Dy2 N1 76.0(4)
N2 Dy2 N1 67.3(4)
O5 Dy2 Dy3 41.7(2)
O1 Dy2 Dy3 102.4(2)
O4 Dy2 Dy3 41.9(2)
O6 Dy2 Dy3 97.9(2)
O2 Dy2 Dy3 41.80(19)
N7 Dy2 Dy3 110.1(3)
N2 Dy2 Dy3 116.2(3)
N1 Dy2 Dy3 173.3(3)
O5 Dy2 Dy1 42.2(2)
O1 Dy2 Dy1 42.6(2)
O4 Dy2 Dy1 41.1(2)
O6 Dy2 Dy1 108.7(3)
O2 Dy2 Dy1 101.63(19)
N7 Dy2 Dy1 97.6(3)
N2 Dy2 Dy1 173.1(3)
N1 Dy2 Dy1 117.3(2)
Dy3 Dy2 Dy1 59.833(17)
O2 Dy3 O5 75.3(3)
O2 Dy3 O4 75.1(3)
O5 Dy3 O4 60.8(3)
O2 Dy3 O3 145.4(3)
O5 Dy3 O3 75.2(3)
O4 Dy3 O3 75.0(3)
O2 Dy3 N10 105.4(4)
O5 Dy3 N10 135.5(4)
O4 Dy3 N10 76.2(4)
O3 Dy3 N10 83.7(4)
O2 Dy3 N8 82.7(4)
O5 Dy3 N8 78.7(4)
O4 Dy3 N8 137.3(4)
O3 Dy3 N8 108.7(4)
N10 Dy3 N8 145.7(5)
O2 Dy3 N4 141.0(3)
O5 Dy3 N4 131.6(4)
O4 Dy3 N4 139.3(4)
O3 Dy3 N4 73.4(3)
N10 Dy3 N4 75.6(5)
N8 Dy3 N4 77.7(4)
O2 Dy3 N3 75.0(3)
O5 Dy3 N3 141.6(3)
O4 Dy3 N3 131.5(3)
O3 Dy3 N3 139.2(3)
N10 Dy3 N3 76.1(4)
N8 Dy3 N3 74.0(4)
N4 Dy3 N3 67.4(4)
O2 Dy3 Dy1 102.9(2)
O5 Dy3 Dy1 42.4(2)
O4 Dy3 Dy1 41.3(2)
O3 Dy3 Dy1 42.4(2)
N10 Dy3 Dy1 97.3(3)
N8 Dy3 Dy1 113.6(3)
N4 Dy3 Dy1 115.7(3)
N3 Dy3 Dy1 172.0(3)
O2 Dy3 Dy2 42.9(2)
O5 Dy3 Dy2 41.5(2)
O4 Dy3 Dy2 41.75(19)
O3 Dy3 Dy2 102.5(2)
N10 Dy3 Dy2 109.8(3)
N8 Dy3 Dy2 98.7(3)
N4 Dy3 Dy2 173.1(3)
N3 Dy3 Dy2 117.5(2)
Dy1 Dy3 Dy2 60.096(17)
C8 N1 C9 116.2(13)
C8 N1 Dy2 106.5(8)
C9 N1 Dy2 114.0(8)
C15 N2 C14 114.5(13)
C15 N2 Dy2 106.9(8)
C14 N2 Dy2 115.9(9)
C24 N3 C23 113.2(11)
C24 N3 Dy3 113.3(8)
C23 N3 Dy3 107.5(8)
C29 N4 C30 114.4(12)
C29 N4 Dy3 115.9(8)
C30 N4 Dy3 107.9(8)
C39 N5 C38 116.9(13)
C39 N5 Dy1 114.3(8)
C38 N5 Dy1 104.0(8)
C44 N6 C45 115.8(12)
C44 N6 Dy1 115.7(9)
C45 N6 Dy1 107.7(8)
C46 N7 Dy2 157.1(12)
C47 N8 Dy3 159.0(14)
C48 N9 Dy1 175.6(14)
C49' N10 C49 52(3)
C49' N10 Dy3 145(3)
C49 N10 Dy3 152(2)
C1 O1 Dy2 133.4(6)
C1 O1 Dy1 130.9(6)
Dy2 O1 Dy1 95.7(3)
C20 O2 Dy3 133.0(7)
C20 O2 Dy2 131.7(6)
Dy3 O2 Dy2 95.3(3)
C36 O3 Dy1 132.2(7)
C36 O3 Dy3 132.9(7)
Dy1 O3 Dy3 94.8(3)
Dy1 O4 Dy2 97.3(3)
Dy1 O4 Dy3 96.8(3)
Dy2 O4 Dy3 96.4(3)
Dy2 O5 Dy3 96.8(3)
Dy2 O5 Dy1 96.3(3)
Dy3 O5 Dy1 95.7(3)
C2 C1 C6 118.7(10)
C2 C1 O1 121.8(9)
C6 C1 O1 119.5(9)
C1 C2 C3 120.5(12)
C1 C2 C45 120.2(12)
C3 C2 C45 119.2(12)
C4 C3 C2 122.3(14)
C3 C4 C5 117.1(13)
C3 C4 C7 121.1(13)
C5 C4 C7 121.9(13)
C6 C5 C4 120.5(13)
C5 C6 C1 120.8(12)
C5 C6 C8 119.1(12)
C1 C6 C8 120.1(12)
N1 C8 C6 109.5(13)
N1 C9 C14 109.1(13)
N1 C9 C10 114.3(13)
C14 C9 C10 108.7(16)
C11 C10 C9 112.7(15)
C12 C11 C10 108.1(18)
C11 C12 C13 113.1(18)
C12 C13 C14 110.0(14)
N2 C14 C9 107.3(13)
N2 C14 C13 111.8(13)
C9 C14 C13 112.2(15)
N2 C15 C16 109.4(13)
C17 C16 C20 121.2(13)
C17 C16 C15 117.5(13)
C20 C16 C15 121.0(12)
C16 C17 C18 120.1(15)
C19 C18 C17 117.9(14)
C19 C18 C21 122.8(15)
C17 C18 C21 119.3(14)
C22 C19 C18 121.0(16)
O2 C20 C22 122.1(10)
O2 C20 C16 120.4(10)
C22 C20 C16 117.5(11)
C19 C22 C20 121.9(14)
C19 C22 C23 118.1(14)
C20 C22 C23 120.0(13)
N3 C23 C22 108.8(13)
N3 C24 C25 114.9(13)
N3 C24 C29 107.4(12)
C25 C24 C29 107.2(13)
C24 C25 C26 113.5(14)
C25 C26 C27 107.2(18)
C26 C27 C28 111.3(16)
C29 C28 C27 109.7(15)
N4 C29 C28 108.8(12)
N4 C29 C24 108.6(13)
C28 C29 C24 110.3(14)
N4 C30 C31 104.9(12)
C32 C31 C36 119.8(14)
C32 C31 C30 119.3(13)
C36 C31 C30 120.8(11)
C33 C32 C31 121.9(14)
C32 C33 C34 119.6(13)
C32 C33 C37 122.9(14)
C34 C33 C37 117.4(14)
C33 C34 C35 119.9(15)
C36 C35 C34 120.1(14)
C36 C35 C38 120.3(11)
C34 C35 C38 119.6(13)
C35 C36 O3 120.7(10)
C35 C36 C31 118.7(11)
O3 C36 C31 120.6(10)
N5 C38 C35 109.4(12)
N5 C39 C40 112.5(12)
N5 C39 C44 106.2(13)
C40 C39 C44 110.8(16)
C41 C40 C39 110.9(16)
C42 C41 C40 110(2)
C41 C42 C43 113(2)
C42 C43 C44 111.5(17)
N6 C44 C39 109.0(14)
N6 C44 C43 111.4(13)
C39 C44 C43 105.5(15)
N6 C45 C2 110.0(12)
N7 C46 S1 176.4(18)
N8 C47 S2 175.5(18)
N9 C48 S3 174(2)
N10 C49 S4 177(4)
N10 C49' S4' 173(3)

loop_
_geom_bond_atom_site_label_1
_geom_bond_atom_site_label_2
_geom_bond_distance
Dy1 O4 2.338(8)
Dy1 O3 2.384(9)
Dy1 O5 2.384(8)
Dy1 O7 2.387(10)
Dy1 O1 2.402(8)
Dy1 N9 2.430(13)
Dy1 N6 2.491(11)
Dy1 N5 2.540(10)
Dy1 Dy3 3.5210(9)
Dy1 Dy2 3.5304(8)
Dy2 O5 2.355(8)
Dy2 O1 2.359(8)
Dy2 O4 2.365(8)
Dy2 O6 2.393(11)
Dy2 O2 2.411(9)
Dy2 N7 2.454(14)
Dy2 N2 2.503(12)
Dy2 N1 2.534(11)
Dy2 Dy3 3.5295(8)
Dy3 O2 2.363(8)
Dy3 O5 2.364(9)
Dy3 O4 2.372(9)
Dy3 O3 2.398(8)
Dy3 N10 2.402(14)
Dy3 N8 2.443(14)
Dy3 N4 2.499(11)
Dy3 N3 2.550(11)
N1 C8 1.467(19)
N1 C9 1.487(18)
N2 C15 1.476(19)
N2 C14 1.492(18)
N3 C24 1.465(17)
N3 C23 1.508(19)
N4 C29 1.481(18)
N4 C30 1.499(19)
N5 C39 1.473(19)
N5 C38 1.501(19)
N6 C44 1.466(16)
N6 C45 1.472(18)
N7 C46 1.128(19)
N8 C47 1.16(2)
N9 C48 1.10(2)
N10 C49' 1.10(4)
N10 C49 1.26(5)
O1 C1 1.405(12)
O2 C20 1.368(13)
O3 C36 1.372(13)
O8 C51 1.49(3)
O9 C52 1.434(9)
O10 C53 1.443(10)
S1 C46 1.645(19)
S2 C47 1.630(19)
C1 C2 1.349(16)
C1 C6 1.397(16)
C2 C3 1.383(19)
C2 C45 1.480(18)
C3 C4 1.367(19)
C4 C5 1.40(2)
C4 C7 1.56(2)
C5 C6 1.372(19)
C6 C8 1.520(19)
C9 C14 1.51(2)
C9 C10 1.53(2)
C10 C11 1.53(2)
C11 C12 1.48(3)
C12 C13 1.52(2)
C13 C14 1.54(2)
C15 C16 1.492(19)
C16 C17 1.388(19)
C16 C20 1.398(17)
C17 C18 1.41(2)
C18 C19 1.38(2)
C18 C21 1.48(2)
C19 C22 1.38(2)
C20 C22 1.388(19)
C22 C23 1.51(2)
C24 C25 1.52(2)
C24 C29 1.54(2)
C25 C26 1.53(2)
C26 C27 1.53(3)
C27 C28 1.55(3)
C28 C29 1.53(2)
C30 C31 1.54(2)
C31 C32 1.382(18)
C31 C36 1.385(17)
C32 C33 1.34(2)
C33 C34 1.36(2)
C33 C37 1.568(19)
C34 C35 1.419(18)
C35 C36 1.369(18)
C35 C38 1.50(2)
C39 C40 1.51(2)
C39 C44 1.53(2)
C40 C41 1.50(3)
C41 C42 1.47(3)
C42 C43 1.51(3)
C43 C44 1.56(2)
C48 S3 1.66(2)
S4 C49 1.68(5)
S4' C49' 1.66(4)
